data_7216580
loop_
_publ_author_name
'Litvinov, A. L.'
'Konarev, D. V.'
'Kovalevsky, A. Yu.'
'Neretin, I. S.'
'Slovokhotov, Yu. L.'
'Coppens, P.'
'Lyubovskaya, R. N.'

_publ_section_title
;
 Molecular complexes of fullerene C60 with aromatic hydrocarbons
 containing flexible phenyl substituents
;
_journal_issue 104
_journal_name_full CrystEngComm
_journal_page_first 618
_journal_paper_doi 10.1039/b209875j
_journal_volume 4
_journal_year 2002
_chemical_formula_sum 'C28 H10'
_chemical_formula_weight 346.36
_chemical_melting_point ?
_chemical_name_common TetraPhEthylene-C60
_chemical_name_systematic
; 
Tetraphenylehtylene fullerene-C60 complex 
;
_space_group_IT_number 12
_symmetry_cell_setting monoclinic
_symmetry_space_group_name_Hall '-C 2y'
_symmetry_space_group_name_H-M 'C 1 2/m 1'
_atom_sites_solution_hydrogens geom
_atom_sites_solution_primary direct
_atom_sites_solution_secondary difmap
_audit_creation_method SHELXL-97
_cell_angle_alpha 90.00
_cell_angle_beta 118.224(2)
_cell_angle_gamma 90.00
_cell_formula_units_Z 8
_cell_length_a 10.4757(7)
_cell_length_b 32.920(2)
_cell_length_c 10.3173(7)
_cell_measurement_reflns_used 876
_cell_measurement_temperature 90(1)
_cell_measurement_theta_max 28
_cell_measurement_theta_min 2
_cell_volume 3135.0(4)
_computing_cell_refinement 'Bruker SMART'
_computing_data_collection 'Bruker SMART'
_computing_data_reduction 'Bruker SHELXTL'
_computing_molecular_graphics 'Bruker SHELXTL'
_computing_publication_material 'Bruker SHELXTL'
_computing_structure_refinement 'SHELXL-97 (Sheldrick, 1997)'
_computing_structure_solution 'SHELXS-97 (Sheldrick, 1990)'
_diffrn_ambient_temperature 90(1)
_diffrn_measured_fraction_theta_full 0.924
_diffrn_measured_fraction_theta_max 0.924
_diffrn_measurement_device_type 'CCD area detector'
_diffrn_measurement_method 'phi and omega scans'
_diffrn_radiation_monochromator graphite
_diffrn_radiation_source 'rotating anode'
_diffrn_radiation_type MoK\a
_diffrn_radiation_wavelength 0.71073
_diffrn_reflns_av_R_equivalents 0.1386
_diffrn_reflns_av_sigmaI/netI 0.0929
_diffrn_reflns_limit_h_max 13
_diffrn_reflns_limit_h_min -13
_diffrn_reflns_limit_k_max 46
_diffrn_reflns_limit_k_min -45
_diffrn_reflns_limit_l_max 14
_diffrn_reflns_limit_l_min -14
_diffrn_reflns_number 15969
_diffrn_reflns_theta_full 30.01
_diffrn_reflns_theta_max 30.01
_diffrn_reflns_theta_min 1.24
_exptl_absorpt_coefficient_mu 0.084
_exptl_absorpt_correction_T_max 0.9987
_exptl_absorpt_correction_T_min 0.9633
_exptl_absorpt_correction_type none
_exptl_crystal_colour black
_exptl_crystal_density_diffrn 1.468
_exptl_crystal_density_method 'not measured'
_exptl_crystal_description plate
_exptl_crystal_F_000 1424
_exptl_crystal_size_max 0.45
_exptl_crystal_size_mid 0.08
_exptl_crystal_size_min 0.02
_refine_diff_density_max 0.444
_refine_diff_density_min -0.294
_refine_diff_density_rms 0.064
_refine_ls_extinction_coef 0.0126(11)
_refine_ls_extinction_expression Fc^*^=kFc[1+0.001xFc^2^\l^3^/sin(2\q)]^-1/4^
_refine_ls_extinction_method SHELXL
_refine_ls_goodness_of_fit_ref 0.962
_refine_ls_hydrogen_treatment 'riding model'
_refine_ls_matrix_type full
_refine_ls_number_parameters 289
_refine_ls_number_reflns 4311
_refine_ls_number_restraints 0
_refine_ls_restrained_S_all 0.962
_refine_ls_R_factor_all 0.0876
_refine_ls_R_factor_gt 0.0563
_refine_ls_shift/su_max 0.002
_refine_ls_shift/su_mean <0.001
_refine_ls_structure_factor_coef Fsqd
_refine_ls_weighting_details 'calc w=1/[\s^2^(Fo^2^)+(0.0766P)^2^+0.0000P] where P=(Fo^2^+2Fc^2^)/3'
_refine_ls_weighting_scheme calc
_refine_ls_wR_factor_gt 0.1327
_refine_ls_wR_factor_ref 0.1473
_reflns_number_gt 2802
_reflns_number_total 4311
_reflns_threshold_expression >2sigma(I)
_cod_data_source_file b209875j.txt
_cod_data_source_block tphethyl
_cod_depositor_comments
;
The following automatic conversions were performed:

'_chemical_melting_point' value 'not measured' was changed to '?' -
the value is undefined or not given.

'_symmetry_cell_setting' value
'Monoclinic' changed to 'monoclinic' according to
/usr/data/users/saulius/automatic-downloads/retrospective/RSC/lib/dictionaries/cif_core.dic
dictionary named 'cif_core.dic' version 2.4.2 from 2011-04-26.

Automatic conversion script
Id: cif_fix_values 2281 2013-09-26 08:29:07Z andrius 
;
_cod_original_sg_symbol_H-M C2/m
_cod_database_code 7216580

loop_
_symmetry_equiv_pos_as_xyz
'x, y, z'
'-x, y, -z'
'x+1/2, y+1/2, z'
'-x+1/2, y+1/2, -z'
'-x, -y, -z'
'x, -y, z'
'-x+1/2, -y+1/2, -z'
'x+1/2, -y+1/2, z'

loop_
_atom_site_label
_atom_site_type_symbol
_atom_site_fract_x
_atom_site_fract_y
_atom_site_fract_z
_atom_site_U_iso_or_equiv
_atom_site_adp_type
_atom_site_occupancy
_atom_site_symmetry_multiplicity
_atom_site_calc_flag
_atom_site_refinement_flags
_atom_site_disorder_group
C1 C 0.5000 0.19524(6) 0.0000 0.0172(4) Uani 1 2 d S .
C2 C 0.39816(15) 0.17080(4) -0.13018(15) 0.0173(3) Uani 1 1 d . .
C3 C 0.44937(16) 0.13749(4) -0.17597(16) 0.0201(3) Uani 1 1 d . .
H3A H 0.5493 0.1307 -0.1244 0.024 Uiso 1 1 calc R .
C4 C 0.35620(17) 0.11414(4) -0.29576(16) 0.0211(3) Uani 1 1 d . .
H4A H 0.3931 0.0920 -0.3271 0.025 Uiso 1 1 calc R .
C5 C 0.20951(16) 0.12303(4) -0.36958(15) 0.0193(3) Uani 1 1 d . .
H5A H 0.1456 0.1072 -0.4517 0.023 Uiso 1 1 calc R .
C6 C 0.15674(16) 0.15530(4) -0.32251(15) 0.0184(3) Uani 1 1 d . .
H6A H 0.0559 0.1611 -0.3712 0.022 Uiso 1 1 calc R .
C7 C 0.25022(16) 0.17908(4) -0.20495(15) 0.0175(3) Uani 1 1 d . .
H7A H 0.2129 0.2014 -0.1749 0.021 Uiso 1 1 calc R .
C8 C 0.5000 0.23628(6) 0.0000 0.0179(4) Uani 1 2 d S .
C9 C 0.41395(16) 0.26104(4) -0.13529(15) 0.0176(3) Uani 1 1 d . .
C10 C 0.43388(16) 0.25676(5) -0.25858(15) 0.0201(3) Uani 1 1 d . .
H10A H 0.5009 0.2373 -0.2583 0.024 Uiso 1 1 calc R .
C11 C 0.35653(17) 0.28080(5) -0.38236(16) 0.0231(3) Uani 1 1 d . .
H11A H 0.3728 0.2782 -0.4651 0.028 Uiso 1 1 calc R .
C12 C 0.25633(17) 0.30846(5) -0.38540(16) 0.0248(4) Uani 1 1 d . .
H12A H 0.2015 0.3243 -0.4711 0.030 Uiso 1 1 calc R .
C13 C 0.23587(18) 0.31312(5) -0.26302(17) 0.0251(3) Uani 1 1 d . .
H13A H 0.1667 0.3321 -0.2649 0.030 Uiso 1 1 calc R .
C14 C 0.31613(17) 0.29012(4) -0.13776(17) 0.0222(3) Uani 1 1 d . .
H14A H 0.3043 0.2942 -0.0529 0.027 Uiso 1 1 calc R .
C15 C 0.3569(2) 0.02244(7) 0.0701(3) 0.0535(6) Uani 1 1 d . .
C16 C 0.1937(2) 0.07450(7) -0.0809(2) 0.0509(6) Uani 1 1 d . .
C17 C 0.2717(2) 0.07375(7) 0.1816(2) 0.0509(6) Uani 1 1 d . .
C18 C 0.1988(2) 0.07362(7) 0.2701(2) 0.0502(6) Uani 1 1 d . .
C19 C -0.0532(3) 0.07454(7) 0.2144(2) 0.0546(7) Uani 1 1 d . .
C20 C -0.0302(3) 0.03979(7) 0.3017(2) 0.0484(6) Uani 1 1 d . .
C21 C 0.2759(2) 0.03998(8) -0.0674(3) 0.0489(6) Uani 1 1 d . .
C22 C 0.2241(2) 0.03882(6) 0.35657(19) 0.0438(5) Uani 1 1 d . .
C23 C 0.3556(2) 0.03898(7) 0.1936(2) 0.0430(5) Uani 1 1 d . .
C24 C 0.1064(3) 0.02176(6) 0.37272(19) 0.0486(6) Uani 1 1 d . .
C25 C 0.1882(2) 0.09166(5) 0.0404(3) 0.0463(5) Uani 1 1 d . .
C26 C 0.0598(3) 0.09137(6) 0.1987(2) 0.0471(6) Uani 1 1 d . .
C27 C 0.2980(5) 0.0000 0.3578(5) 0.0277(13) Uani 0.533(7) 2 d SP 1
C28 C 0.1770(4) 0.02112(16) -0.2114(4) 0.0383(13) Uani 0.533(7) 1 d P 1
C29 C 0.3685(5) 0.0000 0.2717(5) 0.0316(14) Uani 0.533(7) 2 d SP 1
C30 C 0.0657(6) 0.10529(9) 0.0632(5) 0.0363(12) Uani 0.533(7) 1 d P 1
C31 C -0.1092(8) 0.0000 0.2751(7) 0.0420(18) Uani 0.467(7) 2 d SP 2
C32 C 0.3328(4) 0.02123(15) 0.3156(4) 0.0348(14) Uani 0.467(7) 1 d P 2
C33 C 0.0346(7) 0.10513(11) -0.0430(7) 0.0391(15) Uani 0.467(7) 1 d P 2
C34 C 0.2442(8) 0.0000 -0.1480(9) 0.0402(18) Uani 0.467(7) 2 d SP 2

loop_
_atom_site_aniso_label
_atom_site_aniso_U_11
_atom_site_aniso_U_22
_atom_site_aniso_U_33
_atom_site_aniso_U_23
_atom_site_aniso_U_13
_atom_site_aniso_U_12
C1 0.0158(10) 0.0208(10) 0.0124(8) 0.000 0.0045(7) 0.000
C2 0.0202(7) 0.0163(6) 0.0134(6) 0.0024(5) 0.0063(5) -0.0003(5)
C3 0.0207(7) 0.0194(7) 0.0163(7) 0.0002(5) 0.0056(6) 0.0026(6)
C4 0.0270(8) 0.0184(7) 0.0167(7) 0.0001(5) 0.0095(6) 0.0019(6)
C5 0.0249(8) 0.0187(7) 0.0113(6) -0.0006(5) 0.0063(6) -0.0044(6)
C6 0.0180(7) 0.0213(7) 0.0123(6) 0.0035(5) 0.0043(5) -0.0001(6)
C7 0.0214(7) 0.0169(6) 0.0142(6) 0.0021(5) 0.0084(6) 0.0012(5)
C8 0.0179(10) 0.0207(10) 0.0134(9) 0.000 0.0060(8) 0.000
C9 0.0188(7) 0.0163(6) 0.0141(6) -0.0009(5) 0.0047(5) -0.0032(5)
C10 0.0213(7) 0.0206(7) 0.0162(7) -0.0010(5) 0.0072(6) -0.0018(6)
C11 0.0256(8) 0.0261(8) 0.0149(7) 0.0003(6) 0.0073(6) -0.0068(6)
C12 0.0274(8) 0.0203(7) 0.0183(7) 0.0065(6) 0.0039(6) -0.0043(6)
C13 0.0257(8) 0.0180(7) 0.0271(8) 0.0028(6) 0.0089(7) 0.0010(6)
C14 0.0264(8) 0.0204(7) 0.0191(7) -0.0010(6) 0.0102(6) -0.0006(6)
C15 0.0264(10) 0.0526(13) 0.0870(18) -0.0036(12) 0.0313(12) -0.0096(9)
C16 0.0445(12) 0.0559(13) 0.0422(11) 0.0203(10) 0.0121(9) -0.0261(10)
C17 0.0551(13) 0.0541(13) 0.0511(12) -0.0331(11) 0.0313(11) -0.0409(11)
C18 0.0577(14) 0.0527(13) 0.0435(11) -0.0354(10) 0.0266(11) -0.0326(11)
C19 0.0616(15) 0.0551(13) 0.0335(10) -0.0228(10) 0.0114(10) 0.0242(12)
C20 0.0644(14) 0.0594(13) 0.0367(10) -0.0205(10) 0.0364(11) -0.0067(11)
C21 0.0458(12) 0.0665(15) 0.0501(12) -0.0123(11) 0.0355(11) -0.0273(11)
C22 0.0436(11) 0.0455(11) 0.0196(8) -0.0161(8) -0.0037(8) 0.0039(9)
C23 0.0247(9) 0.0528(12) 0.0363(10) 0.0082(9) 0.0019(8) -0.0175(9)
C24 0.0934(18) 0.0335(10) 0.0142(8) -0.0034(7) 0.0216(10) 0.0018(11)
C25 0.0424(12) 0.0212(8) 0.0725(15) -0.0003(9) 0.0250(11) -0.0141(8)
C26 0.0681(15) 0.0237(9) 0.0390(11) -0.0186(8) 0.0168(10) -0.0010(9)
C27 0.025(2) 0.028(3) 0.015(2) 0.000 -0.0032(17) 0.000
C28 0.033(2) 0.063(3) 0.028(2) -0.0025(18) 0.0227(18) -0.0140(19)
C29 0.013(2) 0.042(3) 0.025(2) 0.000 -0.0034(18) 0.000
C30 0.050(3) 0.0115(14) 0.042(3) -0.0058(15) 0.018(2) -0.0064(16)
C31 0.045(4) 0.065(5) 0.030(3) 0.000 0.030(3) 0.000
C32 0.025(2) 0.040(3) 0.0228(19) -0.0015(17) -0.0029(16) -0.0060(17)
C33 0.037(3) 0.0093(15) 0.053(4) 0.0078(17) 0.007(2) -0.0007(16)
C34 0.043(4) 0.045(4) 0.055(4) 0.000 0.043(4) 0.000

loop_
_atom_type_symbol
_atom_type_description
_atom_type_scat_dispersion_real
_atom_type_scat_dispersion_imag
_atom_type_scat_source
C C 0.0033 0.0016 'International Tables Vol C Tables 4.2.6.8 and 6.1.1.4'
H H 0.0000 0.0000 'International Tables Vol C Tables 4.2.6.8 and 6.1.1.4'

loop_
_geom_angle_atom_site_label_1
_geom_angle_atom_site_label_2
_geom_angle_atom_site_label_3
_geom_angle
_geom_angle_site_symmetry_1
_geom_angle_site_symmetry_3
C8 C1 C2 122.56(8) . .
C8 C1 C2 122.56(8) . 2_655
C2 C1 C2 114.88(17) . 2_655
C7 C2 C3 118.08(13) . .
C7 C2 C1 121.79(12) . .
C3 C2 C1 120.07(12) . .
C4 C3 C2 120.96(14) . .
C5 C4 C3 120.13(14) . .
C4 C5 C6 119.43(13) . .
C7 C6 C5 120.37(14) . .
C6 C7 C2 121.00(13) . .
C1 C8 C9 123.04(8) . 2_655
C1 C8 C9 123.04(8) . .
C9 C8 C9 113.93(17) 2_655 .
C10 C9 C14 118.69(13) . .
C10 C9 C8 120.92(12) . .
C14 C9 C8 120.34(12) . .
C9 C10 C11 120.53(14) . .
C12 C11 C10 120.22(14) . .
C11 C12 C13 119.78(14) . .
C12 C13 C14 120.13(15) . .
C13 C14 C9 120.57(14) . .
C21 C15 C23 120.5(2) . .
C21 C15 C15 114.58(14) . 6
C23 C15 C15 113.03(13) . 6
C21 C16 C25 121.71(19) . .
C21 C16 C19 113.2(2) . 2
C25 C16 C19 113.1(2) . 2
C23 C17 C25 118.75(19) . .
C23 C17 C18 115.8(2) . .
C25 C17 C18 113.3(2) . .
C22 C18 C26 120.6(2) . .
C22 C18 C17 114.2(2) . .
C26 C18 C17 113.2(2) . .
C26 C19 C20 120.3(2) . .
C26 C19 C16 115.1(2) . 2
C20 C19 C16 113.2(2) . 2
C24 C20 C19 120.4(2) . .
C24 C20 C28 130.3(3) . 2
C19 C20 C28 97.0(3) . 2
C24 C20 C31 93.7(3) . .
C19 C20 C31 132.8(3) . .
C28 C20 C31 38.4(3) 2 .
C15 C21 C16 119.4(2) . .
C15 C21 C28 130.4(3) . .
C16 C21 C28 97.8(3) . .
C15 C21 C34 94.0(3) . .
C16 C21 C34 133.8(4) . .
C28 C21 C34 38.4(3) . .
C18 C22 C24 118.75(19) . .
C18 C22 C27 130.4(3) . .
C24 C22 C27 97.7(2) . .
C18 C22 C32 94.4(2) . .
C24 C22 C32 133.5(2) . .
C27 C22 C32 38.2(2) . .
C15 C23 C17 120.76(19) . .
C15 C23 C29 96.9(3) . .
C17 C23 C29 129.8(3) . .
C15 C23 C32 133.4(3) . .
C17 C23 C32 92.9(3) . .
C29 C23 C32 38.9(2) . .
C20 C24 C24 115.18(13) . 6
C20 C24 C22 119.81(18) . .
C24 C24 C22 113.04(11) 6 .
C16 C25 C17 118.9(2) . .
C16 C25 C30 132.1(3) . .
C17 C25 C30 97.0(3) . .
C16 C25 C33 95.4(3) . .
C17 C25 C33 133.4(3) . .
C30 C25 C33 38.7(2) . .
C19 C26 C18 120.2(2) . .
C19 C26 C30 130.2(3) . .
C18 C26 C30 97.2(3) . .
C19 C26 C33 94.6(3) . 2
C18 C26 C33 132.6(3) . 2
C30 C26 C33 37.7(2) . 2
C29 C27 C22 115.0(2) . 6
C29 C27 C22 115.0(2) . .
C22 C27 C22 118.0(4) 6 .
C28 C28 C21 114.7(2) 6 .
C28 C28 C20 114.2(2) 6 2
C21 C28 C20 118.3(4) . 2
C27 C29 C23 113.9(2) . .
C27 C29 C23 113.9(2) . 6
C23 C29 C23 119.3(4) . 6
C30 C30 C25 113.8(5) 2 .
C30 C30 C26 114.7(6) 2 .
C25 C30 C26 118.5(3) . .
C34 C31 C20 113.3(3) 5 .
C34 C31 C20 113.3(3) 5 6
C20 C31 C20 121.1(5) . 6
C32 C32 C22 112.6(2) 6 .
C32 C32 C23 112.8(2) 6 .
C22 C32 C23 121.7(3) . .
C33 C33 C25 112.3(6) 2 .
C33 C33 C26 114.0(6) 2 2
C25 C33 C26 120.8(4) . 2
C31 C34 C21 112.2(3) 5 6
C31 C34 C21 112.2(3) 5 .
C21 C34 C21 121.7(6) 6 .

loop_
_geom_bond_atom_site_label_1
_geom_bond_atom_site_label_2
_geom_bond_distance
_geom_bond_site_symmetry_2
C1 C8 1.351(3) .
C1 C2 1.4946(17) .
C1 C2 1.4946(17) 2_655
C2 C7 1.393(2) .
C2 C3 1.398(2) .
C3 C4 1.389(2) .
C4 C5 1.386(2) .
C5 C6 1.387(2) .
C6 C7 1.3854(19) .
C8 C9 1.4950(17) 2_655
C8 C9 1.4950(17) .
C9 C10 1.390(2) .
C9 C14 1.394(2) .
C10 C11 1.391(2) .
C11 C12 1.379(2) .
C12 C13 1.385(2) .
C13 C14 1.387(2) .
C15 C21 1.388(3) .
C15 C23 1.392(3) .
C15 C15 1.477(5) 6
C16 C21 1.393(4) .
C16 C25 1.398(3) .
C16 C19 1.465(3) 2
C17 C23 1.412(3) .
C17 C25 1.425(3) .
C17 C18 1.441(3) .
C18 C22 1.398(3) .
C18 C26 1.411(3) .
C19 C26 1.384(4) .
C19 C20 1.404(3) .
C19 C16 1.465(3) 2
C20 C24 1.395(3) .
C20 C28 1.502(5) 2
C20 C31 1.504(4) .
C21 C28 1.487(4) .
C21 C34 1.507(5) .
C22 C24 1.434(3) .
C22 C27 1.491(3) .
C22 C32 1.505(5) .
C23 C29 1.487(3) .
C23 C32 1.506(5) .
C24 C24 1.433(4) 6
C25 C30 1.480(6) .
C25 C33 1.489(6) .
C26 C30 1.501(6) .
C26 C33 1.504(6) 2
C27 C29 1.398(9) .
C27 C22 1.491(3) 6
C28 C28 1.390(10) 6
C28 C20 1.502(5) 2
C29 C23 1.487(3) 6
C30 C30 1.378(10) 2
C31 C34 1.402(12) 5
C31 C20 1.504(4) 6
C32 C32 1.398(10) 6
C33 C33 1.385(13) 2
C33 C26 1.504(6) 2
C34 C31 1.402(12) 5
C34 C21 1.507(5) 6

loop_
_geom_torsion_atom_site_label_1
_geom_torsion_atom_site_label_2
_geom_torsion_atom_site_label_3
_geom_torsion_atom_site_label_4
_geom_torsion
_geom_torsion_site_symmetry_1
_geom_torsion_site_symmetry_4
C8 C1 C2 C7 -48.03(14) . .
C2 C1 C2 C7 131.97(14) 2_655 .
C8 C1 C2 C3 134.91(11) . .
C2 C1 C2 C3 -45.09(11) 2_655 .
C7 C2 C3 C4 2.2(2) . .
C1 C2 C3 C4 179.32(13) . .
C2 C3 C4 C5 -1.7(2) . .
C3 C4 C5 C6 -0.2(2) . .
C4 C5 C6 C7 1.5(2) . .
C5 C6 C7 C2 -1.0(2) . .
C3 C2 C7 C6 -0.8(2) . .
C1 C2 C7 C6 -177.92(12) . .
C2 C1 C8 C9 171.07(9) . 2_655
C2 C1 C8 C9 -8.93(9) 2_655 2_655
C2 C1 C8 C9 -8.93(9) . .
C2 C1 C8 C9 171.07(9) 2_655 .
C1 C8 C9 C10 -57.97(14) . .
C9 C8 C9 C10 122.03(14) 2_655 .
C1 C8 C9 C14 124.67(11) . .
C9 C8 C9 C14 -55.33(11) 2_655 .
C14 C9 C10 C11 -0.6(2) . .
C8 C9 C10 C11 -178.02(14) . .
C9 C10 C11 C12 -1.7(2) . .
C10 C11 C12 C13 1.9(2) . .
C11 C12 C13 C14 0.2(2) . .
C12 C13 C14 C9 -2.5(2) . .
C10 C9 C14 C13 2.7(2) . .
C8 C9 C14 C13 -179.90(14) . .
C23 C17 C18 C22 0.7(2) . .
C25 C17 C18 C22 142.99(18) . .
C23 C17 C18 C26 -142.44(19) . .
C25 C17 C18 C26 -0.1(2) . .
C26 C19 C20 C24 -0.4(3) . .
C16 C19 C20 C24 141.36(19) 2 .
C26 C19 C20 C28 -146.1(2) . 2
C16 C19 C20 C28 -4.4(2) 2 2
C26 C19 C20 C31 -130.6(4) . .
C16 C19 C20 C31 11.1(4) 2 .
C23 C15 C21 C16 0.3(3) . .
C15 C15 C21 C16 140.54(15) 6 .
C23 C15 C21 C28 -132.8(3) . .
C15 C15 C21 C28 7.5(3) 6 .
C23 C15 C21 C34 -146.4(3) . .
C15 C15 C21 C34 -6.2(3) 6 .
C25 C16 C21 C15 -1.2(3) . .
C19 C16 C21 C15 -141.24(19) 2 .
C25 C16 C21 C28 144.7(2) . .
C19 C16 C21 C28 4.6(2) 2 .
C25 C16 C21 C34 129.5(4) . .
C19 C16 C21 C34 -10.6(4) 2 .
C26 C18 C22 C24 -0.7(3) . .
C17 C18 C22 C24 -140.82(18) . .
C26 C18 C22 C27 131.4(3) . .
C17 C18 C22 C27 -8.8(3) . .
C26 C18 C22 C32 145.3(2) . .
C17 C18 C22 C32 5.2(2) . .
C21 C15 C23 C17 0.3(3) . .
C15 C15 C23 C17 -140.53(14) 6 .
C21 C15 C23 C29 145.7(2) . .
C15 C15 C23 C29 4.9(2) 6 .
C21 C15 C23 C32 130.4(3) . .
C15 C15 C23 C32 -10.4(3) 6 .
C25 C17 C23 C15 0.0(3) . .
C18 C17 C23 C15 140.14(19) . .
C25 C17 C23 C29 -132.8(3) . .
C18 C17 C23 C29 7.3(3) . .
C25 C17 C23 C32 -146.3(2) . .
C18 C17 C23 C32 -6.1(2) . .
C19 C20 C24 C24 -140.16(15) . 6
C28 C20 C24 C24 -7.2(3) 2 6
C31 C20 C24 C24 5.7(2) . 6
C19 C20 C24 C22 0.0(3) . .
C28 C20 C24 C22 133.0(3) 2 .
C31 C20 C24 C22 145.9(3) . .
C18 C22 C24 C20 0.5(3) . .
C27 C22 C24 C20 -144.7(2) . .
C32 C22 C24 C20 -129.3(3) . .
C18 C22 C24 C24 141.45(13) . 6
C27 C22 C24 C24 -3.7(2) . 6
C32 C22 C24 C24 11.7(3) . 6
C21 C16 C25 C17 1.4(3) . .
C19 C16 C25 C17 141.49(18) 2 .
C21 C16 C25 C30 -131.9(3) . .
C19 C16 C25 C30 8.2(3) 2 .
C21 C16 C25 C33 -145.7(2) . .
C19 C16 C25 C33 -5.6(2) 2 .
C23 C17 C25 C16 -0.8(3) . .
C18 C17 C25 C16 -141.88(19) . .
C23 C17 C25 C30 146.2(2) . .
C18 C17 C25 C30 5.1(2) . .
C23 C17 C25 C33 131.2(3) . .
C18 C17 C25 C33 -9.9(4) . .
C20 C19 C26 C18 0.2(3) . .
C16 C19 C26 C18 -140.82(19) 2 .
C20 C19 C26 C30 133.1(3) . .
C16 C19 C26 C30 -7.9(3) 2 .
C20 C19 C26 C33 146.4(2) . 2
C16 C19 C26 C33 5.4(2) 2 2
C22 C18 C26 C19 0.3(3) . .
C17 C18 C26 C19 140.84(19) . .
C22 C18 C26 C30 -145.4(2) . .
C17 C18 C26 C30 -4.9(2) . .
C22 C18 C26 C33 -130.9(3) . 2
C17 C18 C26 C33 9.6(4) . 2
C18 C22 C27 C29 8.7(5) . .
C24 C22 C27 C29 147.6(3) . .
C32 C22 C27 C29 -14.2(3) . .
C18 C22 C27 C22 -132.2(3) . 6
C24 C22 C27 C22 6.7(4) . 6
C32 C22 C27 C22 -155.1(5) . 6
C15 C21 C28 C28 -7.5(3) . 6
C16 C21 C28 C28 -147.52(12) . 6
C34 C21 C28 C28 14.8(4) . 6
C15 C21 C28 C20 131.9(3) . 2
C16 C21 C28 C20 -8.1(3) . 2
C34 C21 C28 C20 154.2(5) . 2
C22 C27 C29 C23 141.7(3) 6 .
C22 C27 C29 C23 -0.4(4) . .
C22 C27 C29 C23 0.4(4) 6 6
C22 C27 C29 C23 -141.7(3) . 6
C15 C23 C29 C27 -148.0(3) . .
C17 C23 C29 C27 -7.4(5) . .
C32 C23 C29 C27 14.3(3) . .
C15 C23 C29 C23 -8.9(4) . 6
C17 C23 C29 C23 131.6(3) . 6
C32 C23 C29 C23 153.3(6) . 6
C16 C25 C30 C30 -8.4(4) . 2
C17 C25 C30 C30 -148.5(2) . 2
C33 C25 C30 C30 14.0(3) . 2
C16 C25 C30 C26 131.0(3) . .
C17 C25 C30 C26 -9.0(3) . .
C33 C25 C30 C26 153.4(5) . .
C19 C26 C30 C30 7.7(4) . 2
C18 C26 C30 C30 148.1(2) . 2
C33 C26 C30 C30 -14.4(3) 2 2
C19 C26 C30 C25 -131.3(3) . .
C18 C26 C30 C25 9.0(3) . .
C33 C26 C30 C25 -153.4(5) 2 .
C24 C20 C31 C34 -150.3(4) . 5
C19 C20 C31 C34 -11.6(6) . 5
C28 C20 C31 C34 13.8(3) 2 5
C24 C20 C31 C20 -10.6(5) . 6
C19 C20 C31 C20 128.1(4) . 6
C28 C20 C31 C20 153.5(7) 2 6
C18 C22 C32 C32 -149.12(11) . 6
C24 C22 C32 C32 -11.6(3) . 6
C27 C22 C32 C32 13.6(3) . 6
C18 C22 C32 C23 -10.4(3) . .
C24 C22 C32 C23 127.1(3) . .
C27 C22 C32 C23 152.3(5) . .
C15 C23 C32 C32 10.4(3) . 6
C17 C23 C32 C32 149.25(11) . 6
C29 C23 C32 C32 -14.3(3) . 6
C15 C23 C32 C22 -128.2(3) . .
C17 C23 C32 C22 10.6(3) . .
C29 C23 C32 C22 -152.9(5) . .
C16 C25 C33 C33 149.3(2) . 2
C17 C25 C33 C33 10.2(4) . 2
C30 C25 C33 C33 -14.2(3) . 2
C16 C25 C33 C26 10.3(4) . 2
C17 C25 C33 C26 -128.8(4) . 2
C30 C25 C33 C26 -153.2(6) . 2
C15 C21 C34 C31 148.6(4) . 5
C16 C21 C34 C31 10.1(6) . 5
C28 C21 C34 C31 -14.6(3) . 5
C15 C21 C34 C21 11.6(5) . 6
C16 C21 C34 C21 -126.9(5) . 6
C28 C21 C34 C21 -151.6(7) . 6
